data_7208212
loop_
_publ_author_name
'Sie, Ming-Jhe'
'Chang, Yin-Jui'
'Cheng, Po-Wen'
'Kuo, Po-Ting'
'Yeh, Chun-Wei'
'Cheng, Chi-Feng'
'Chen, Jhy-Der'
'Wang, Ju-Chun'

_publ_section_title
;
 Interpenetrated and polycatenated nets of Cd(ii) coordination networks
 from mixed N,N&#x2032;-dipyridyladipoamide and dicarboxylate ligands
;
_journal_issue 17
_journal_name_full CrystEngComm
_journal_page_first 5505
_journal_paper_doi 10.1039/c2ce25202c
_journal_volume 14
_journal_year 2012
_chemical_formula_sum 'C62 H66 Cd2 N10 O16'
_chemical_formula_weight 1432.05
_chemical_name_systematic
;
?
;
_space_group_IT_number 14
_symmetry_cell_setting monoclinic
_symmetry_space_group_name_Hall '-P 2ybc'
_symmetry_space_group_name_H-M 'P 1 21/c 1'
_atom_sites_solution_hydrogens geom
_atom_sites_solution_primary direct
_atom_sites_solution_secondary difmap
_audit_creation_method SHELXL-97
_cell_angle_alpha 90.00
_cell_angle_beta 93.9960(10)
_cell_angle_gamma 90.00
_cell_formula_units_Z 4
_cell_length_a 10.7477(2)
_cell_length_b 36.4644(7)
_cell_length_c 15.9903(3)
_cell_measurement_reflns_used 9912
_cell_measurement_temperature 296(2)
_cell_measurement_theta_max 28.266
_cell_measurement_theta_min 2.203
_cell_volume 6251.5(2)
_computing_cell_refinement 'SAINT V7.68A (Bruker AXS, 2010)'
_computing_data_collection 'APEX2 (Bruker AXS, 2010)'
_computing_data_reduction 'SAINT V7.68A (Bruker AXS, 2010)'
_computing_molecular_graphics 'SHELXTL (Sheldrick, 2008)'
_computing_publication_material 'SHELXTL (Sheldrick, 2008)'
_computing_structure_refinement 'SHELXL-97 (Sheldrick, 2008)'
_computing_structure_solution 'SHELXS-97 (Sheldrick, 2008)'
_diffrn_ambient_temperature 296(2)
_diffrn_measured_fraction_theta_full 1.000
_diffrn_measured_fraction_theta_max 1.000
_diffrn_measurement_device_type 'Bruker AXS APEX2'
_diffrn_measurement_method '\w and \f scans'
_diffrn_radiation_monochromator graphite
_diffrn_radiation_source 'fine-focus sealed tube'
_diffrn_radiation_type MoK\a
_diffrn_radiation_wavelength 0.71073
_diffrn_reflns_av_R_equivalents 0.0641
_diffrn_reflns_av_sigmaI/netI 0.0745
_diffrn_reflns_limit_h_max 13
_diffrn_reflns_limit_h_min -13
_diffrn_reflns_limit_k_max 41
_diffrn_reflns_limit_k_min -46
_diffrn_reflns_limit_l_max 20
_diffrn_reflns_limit_l_min -20
_diffrn_reflns_number 55694
_diffrn_reflns_theta_full 27.00
_diffrn_reflns_theta_max 27.00
_diffrn_reflns_theta_min 1.70
_exptl_absorpt_coefficient_mu 0.757
_exptl_absorpt_correction_T_max 1.0000
_exptl_absorpt_correction_T_min 0.8999
_exptl_absorpt_correction_type multi-scan
_exptl_absorpt_process_details 'SADABS V2008/1 (Bruker AXS, 2008)'
_exptl_crystal_colour colorless
_exptl_crystal_density_diffrn 1.522
_exptl_crystal_density_method 'not measured'
_exptl_crystal_description block
_exptl_crystal_F_000 2928
_exptl_crystal_size_max 0.25
_exptl_crystal_size_mid 0.20
_exptl_crystal_size_min 0.10
_refine_diff_density_max 1.830
_refine_diff_density_min -0.994
_refine_diff_density_rms 0.118
_refine_ls_extinction_method none
_refine_ls_goodness_of_fit_ref 1.057
_refine_ls_hydrogen_treatment constr
_refine_ls_matrix_type full
_refine_ls_number_parameters 790
_refine_ls_number_reflns 13645
_refine_ls_number_restraints 13
_refine_ls_restrained_S_all 1.073
_refine_ls_R_factor_all 0.1020
_refine_ls_R_factor_gt 0.0641
_refine_ls_shift/su_max 0.004
_refine_ls_shift/su_mean 0.000
_refine_ls_structure_factor_coef Fsqd
_refine_ls_weighting_details 'calc w=1/[\s^2^(Fo^2^)+(0.0593P)^2^+23.0795P] where P=(Fo^2^+2Fc^2^)/3'
_refine_ls_weighting_scheme calc
_refine_ls_wR_factor_gt 0.1387
_refine_ls_wR_factor_ref 0.1542
_reflns_number_gt 9675
_reflns_number_total 13645
_reflns_threshold_expression >2sigma(I)
_cod_data_source_file c2ce25202c.txt
_cod_data_source_block 2
_cod_depositor_comments
;
The following automatic conversions were performed:

'_symmetry_cell_setting' value 'Monoclinic' changed to 'monoclinic'
according to /home/saulius/struct/CIF-dictionaries/cif_core.dic
dictionary named 'cif_core.dic' version 2.4.1 from 2010-06-29.

Automatic conversion script
Id: cif_fix_values 1891 2012-01-12 08:04:46Z andrius 
;
_cod_original_sg_symbol_H-M P2(1)/c
_cod_database_code 7208212

loop_
_symmetry_equiv_pos_as_xyz
'x, y, z'
'-x, y+1/2, -z+1/2'
'-x, -y, -z'
'x, -y-1/2, z-1/2'

loop_
_atom_site_label
_atom_site_type_symbol
_atom_site_fract_x
_atom_site_fract_y
_atom_site_fract_z
_atom_site_U_iso_or_equiv
_atom_site_adp_type
_atom_site_occupancy
_atom_site_symmetry_multiplicity
_atom_site_calc_flag
_atom_site_refinement_flags
_atom_site_disorder_assembly
_atom_site_disorder_group
Cd1 Cd 0.32105(4) 0.711883(11) 0.91714(2) 0.02388(12) Uani 1 1 d . . .
Cd2 Cd 0.38819(3) 1.023235(11) 0.92192(2) 0.02181(11) Uani 1 1 d . . .
N1 N 0.4453(4) 0.69705(13) 0.8086(3) 0.0295(11) Uani 1 1 d . . .
N2 N 0.6761(4) 0.67375(15) 0.6150(3) 0.0315(12) Uani 1 1 d . . .
H2A H 0.6825 0.6510 0.6020 0.038 Uiso 1 1 calc R . .
N3 N 0.9964(4) 0.74872(14) 0.2340(3) 0.0298(11) Uani 1 1 d . . .
H3A H 1.0289 0.7663 0.2641 0.036 Uiso 1 1 calc R . .
N4 N 1.2034(4) 0.71996(13) 0.0309(3) 0.0266(10) Uani 1 1 d . . .
N5 N 0.5120(4) 1.03561(13) 0.8145(3) 0.0262(10) Uani 1 1 d . . .
N6 N 0.6913(5) 1.07084(14) 0.6043(3) 0.0317(12) Uani 1 1 d . . .
H6A H 0.7372 1.0899 0.6139 0.038 Uiso 1 1 calc R . .
N7 N 1.0186(5) 0.99856(15) 0.2219(3) 0.0342(12) Uani 1 1 d . . .
H7A H 0.9560 0.9848 0.2070 0.041 Uiso 1 1 calc R . .
N8 N 1.2631(4) 1.01566(13) 0.0322(3) 0.0276(11) Uani 1 1 d . . .
O1 O 0.7485(4) 0.73026(14) 0.5876(3) 0.0472(12) Uani 1 1 d . . .
O2 O 0.8340(4) 0.70866(14) 0.2255(3) 0.0424(11) Uani 1 1 d . . .
O3 O 0.6245(4) 1.03142(14) 0.5008(3) 0.0480(12) Uani 1 1 d . . .
O4 O 1.1020(5) 1.03294(16) 0.3297(3) 0.0539(14) Uani 1 1 d . . .
O5 O 0.1396(4) 0.69643(11) 0.8332(2) 0.0302(9) Uani 1 1 d . . .
O6 O 0.2284(3) 0.64647(11) 0.8879(2) 0.0290(9) Uani 1 1 d . . .
O7 O -0.3043(4) 0.58779(11) 0.6041(2) 0.0296(9) Uani 1 1 d . . .
O8 O -0.2086(4) 0.53902(11) 0.6618(3) 0.0338(10) Uani 1 1 d . . .
O9 O 0.2764(4) 0.76874(11) 0.8529(3) 0.0372(10) Uani 1 1 d . . .
O10 O 0.4232(4) 0.76949(11) 0.9550(3) 0.0354(10) Uani 1 1 d . . .
O11 O 0.3578(4) 0.96645(12) 0.8655(3) 0.0416(11) Uani 1 1 d . . .
O12 O 0.4580(4) 0.95575(11) 0.9869(3) 0.0366(10) Uani 1 1 d . . .
O13 O 0.4639(5) 0.68253(16) 1.0066(3) 0.0625(15) Uani 1 1 d . . .
H13A H 0.5447 0.6878 1.0108 0.075 Uiso 1 1 d R . .
H13C H 0.4590 0.6581 1.0140 0.075 Uiso 1 1 d R . .
C1 C 0.4857(6) 0.66324(17) 0.7945(4) 0.0338(14) Uani 1 1 d . . .
H1A H 0.4618 0.6444 0.8291 0.041 Uiso 1 1 calc R . .
C2 C 0.5610(6) 0.65481(16) 0.7314(4) 0.0339(14) Uani 1 1 d . . .
H2B H 0.5868 0.6308 0.7238 0.041 Uiso 1 1 calc R . .
C3 C 0.5986(5) 0.68239(17) 0.6789(3) 0.0276(13) Uani 1 1 d . . .
C4 C 0.5561(6) 0.71733(19) 0.6931(4) 0.0457(18) Uani 1 1 d . . .
H4B H 0.5786 0.7367 0.6595 0.055 Uiso 1 1 calc R . .
C5 C 0.4800(6) 0.72323(19) 0.7573(5) 0.0463(18) Uani 1 1 d . . .
H5A H 0.4511 0.7469 0.7654 0.056 Uiso 1 1 calc R . .
C6 C 0.7428(6) 0.6983(2) 0.5713(4) 0.0390(16) Uani 1 1 d . . .
C7 C 0.8089(8) 0.6805(2) 0.5007(5) 0.058(2) Uani 1 1 d . . .
H7B H 0.7496 0.6657 0.4671 0.069 Uiso 1 1 calc R . .
H7C H 0.8736 0.6643 0.5247 0.069 Uiso 1 1 calc R . .
C8 C 0.8675(6) 0.7085(2) 0.4441(4) 0.0473(18) Uani 1 1 d . . .
H8B H 0.9179 0.7255 0.4788 0.057 Uiso 1 1 calc R . .
H8C H 0.9223 0.6958 0.4081 0.057 Uiso 1 1 calc R . .
C9 C 0.7723(6) 0.7299(2) 0.3904(4) 0.0467(18) Uani 1 1 d . . .
H9A H 0.7211 0.7441 0.4262 0.056 Uiso 1 1 calc R . .
H9B H 0.7182 0.7130 0.3582 0.056 Uiso 1 1 calc R . .
C10 C 0.8346(7) 0.7559(2) 0.3301(4) 0.0472(18) Uani 1 1 d . . .
H10A H 0.7742 0.7738 0.3081 0.057 Uiso 1 1 calc R . .
H10B H 0.9021 0.7690 0.3605 0.057 Uiso 1 1 calc R . .
C11 C 0.8858(6) 0.73488(19) 0.2577(4) 0.0345(14) Uani 1 1 d . . .
C12 C 1.0624(5) 0.73740(16) 0.1660(3) 0.0253(12) Uani 1 1 d . . .
C13 C 1.0188(6) 0.7131(2) 0.1044(4) 0.0468(19) Uani 1 1 d . . .
H13B H 0.9409 0.7022 0.1067 0.056 Uiso 1 1 calc R . .
C14 C 1.0920(6) 0.7053(2) 0.0396(4) 0.0442(18) Uani 1 1 d . . .
H14A H 1.0614 0.6887 -0.0009 0.053 Uiso 1 1 calc R . .
C15 C 1.2469(6) 0.74241(18) 0.0918(4) 0.0368(15) Uani 1 1 d . . .
H15A H 1.3260 0.7524 0.0886 0.044 Uiso 1 1 calc R . .
C16 C 1.1809(6) 0.75149(18) 0.1590(4) 0.0385(15) Uani 1 1 d . . .
H16A H 1.2157 0.7672 0.2001 0.046 Uiso 1 1 calc R . .
C17 C 0.4907(5) 1.01898(16) 0.7402(4) 0.0320(14) Uani 1 1 d . . .
H17A H 0.4349 0.9995 0.7374 0.038 Uiso 1 1 calc R . .
C18 C 0.5449(6) 1.02848(16) 0.6674(4) 0.0317(14) Uani 1 1 d . . .
H18A H 0.5254 1.0160 0.6174 0.038 Uiso 1 1 calc R . .
C19 C 0.6306(5) 1.05767(16) 0.6718(4) 0.0294(13) Uani 1 1 d . . .
C20 C 0.6557(5) 1.07436(17) 0.7494(4) 0.0326(14) Uani 1 1 d . . .
H20A H 0.7131 1.0934 0.7551 0.039 Uiso 1 1 calc R . .
C21 C 0.5956(5) 1.06273(16) 0.8175(4) 0.0300(13) Uani 1 1 d . . .
H21A H 0.6142 1.0744 0.8686 0.036 Uiso 1 1 calc R . .
C22 C 0.6874(6) 1.05719(19) 0.5236(4) 0.0364(15) Uani 1 1 d . . .
C23 C 0.7715(7) 1.0778(2) 0.4666(4) 0.0450(17) Uani 1 1 d . . .
H23A H 0.7277 1.0992 0.4436 0.054 Uiso 1 1 calc R . .
H23B H 0.8455 1.0862 0.4993 0.054 Uiso 1 1 calc R . .
C24 C 0.8093(6) 1.0537(2) 0.3960(4) 0.0413(16) Uani 1 1 d . . .
H24A H 0.8537 1.0685 0.3574 0.050 Uiso 1 1 calc R . .
H24B H 0.7348 1.0443 0.3657 0.050 Uiso 1 1 calc R . .
C25 C 0.8910(6) 1.0218(2) 0.4250(4) 0.0427(17) Uani 1 1 d . . .
H25A H 0.8487 1.0079 0.4663 0.051 Uiso 1 1 calc R . .
H25B H 0.9678 1.0313 0.4523 0.051 Uiso 1 1 calc R . .
C26 C 0.9229(6) 0.9962(2) 0.3545(4) 0.0460(18) Uani 1 1 d . . .
H26A H 0.9512 0.9730 0.3783 0.055 Uiso 1 1 calc R . .
H26B H 0.8482 0.9916 0.3184 0.055 Uiso 1 1 calc R . .
C27 C 1.0233(6) 1.0118(2) 0.3023(4) 0.0393(16) Uani 1 1 d . . .
C28 C 1.1043(5) 1.00494(17) 0.1613(4) 0.0306(14) Uani 1 1 d . . .
C29 C 1.0927(6) 0.98499(19) 0.0889(4) 0.0423(17) Uani 1 1 d . . .
H29A H 1.0303 0.9674 0.0814 0.051 Uiso 1 1 calc R . .
C30 C 1.1732(6) 0.99094(19) 0.0272(4) 0.0415(16) Uani 1 1 d . . .
H30A H 1.1638 0.9766 -0.0210 0.050 Uiso 1 1 calc R . .
C31 C 1.2754(6) 1.0345(2) 0.1036(4) 0.0449(17) Uani 1 1 d . . .
H31A H 1.3394 1.0517 0.1097 0.054 Uiso 1 1 calc R . .
C32 C 1.1995(6) 1.0303(2) 0.1691(4) 0.0461(18) Uani 1 1 d . . .
H32A H 1.2124 1.0442 0.2176 0.055 Uiso 1 1 calc R . .
C33 C 0.1465(5) 0.66183(16) 0.8409(3) 0.0232(12) Uani 1 1 d . . .
C34 C 0.0533(5) 0.63904(15) 0.7914(3) 0.0236(12) Uani 1 1 d . . .
C35 C -0.0418(6) 0.62269(17) 0.8299(4) 0.0345(15) Uani 1 1 d . . .
H35A H -0.0476 0.6256 0.8873 0.041 Uiso 1 1 calc R . .
C36 C -0.1306(6) 0.60158(18) 0.7833(4) 0.0364(15) Uani 1 1 d . . .
H36A H -0.1944 0.5905 0.8105 0.044 Uiso 1 1 calc R . .
C37 C -0.1258(5) 0.59686(16) 0.6995(4) 0.0273(13) Uani 1 1 d . . .
C38 C -0.2203(5) 0.57317(17) 0.6514(3) 0.0266(13) Uani 1 1 d . . .
C39 C -0.0263(5) 0.61276(16) 0.6575(3) 0.0249(12) Uani 1 1 d . . .
C40 C -0.0129(5) 0.60726(17) 0.5706(4) 0.0295(13) Uani 1 1 d . . .
H40A H -0.0718 0.5933 0.5395 0.035 Uiso 1 1 calc R . .
C41 C 0.0844(5) 0.62201(19) 0.5317(4) 0.0355(15) Uani 1 1 d . . .
H41A H 0.0926 0.6177 0.4751 0.043 Uiso 1 1 calc R . .
C42 C 0.1718(6) 0.64366(19) 0.5780(4) 0.0378(15) Uani 1 1 d . . .
H42A H 0.2375 0.6540 0.5513 0.045 Uiso 1 1 calc R . .
C43 C 0.1625(5) 0.64988(17) 0.6617(4) 0.0302(13) Uani 1 1 d . . .
H43A H 0.2218 0.6643 0.6913 0.036 Uiso 1 1 calc R . .
C44 C 0.0630(5) 0.63451(15) 0.7036(3) 0.0232(12) Uani 1 1 d . . .
C45 C 0.3509(5) 0.78635(15) 0.9026(3) 0.0228(12) Uani 1 1 d . . .
C46 C 0.3539(5) 0.82715(15) 0.9015(3) 0.0221(11) Uani 1 1 d . . .
C47 C 0.4540(5) 0.84349(15) 0.9454(3) 0.0259(12) Uani 1 1 d . . .
H47A H 0.5151 0.8287 0.9720 0.031 Uiso 1 1 calc R . .
C48 C 0.4663(5) 0.88148(16) 0.9510(4) 0.0269(12) Uani 1 1 d . . .
H48A H 0.5348 0.8916 0.9814 0.032 Uiso 1 1 calc R . .
C49 C 0.3781(5) 0.90415(15) 0.9118(3) 0.0229(12) Uani 1 1 d . . .
C50 C 0.4002(5) 0.94513(15) 0.9231(4) 0.0276(13) Uani 1 1 d . . .
C51 C 0.2719(5) 0.88912(15) 0.8656(3) 0.0216(11) Uani 1 1 d . . .
C52 C 0.1744(5) 0.91111(17) 0.8285(4) 0.0315(14) Uani 1 1 d . . .
H52A H 0.1816 0.9365 0.8308 0.038 Uiso 1 1 calc R . .
C53 C 0.0696(6) 0.89561(19) 0.7892(4) 0.0358(15) Uani 1 1 d . . .
H53A H 0.0066 0.9106 0.7653 0.043 Uiso 1 1 calc R . .
C54 C 0.0570(6) 0.85766(19) 0.7848(4) 0.0372(15) Uani 1 1 d . . .
H54A H -0.0146 0.8474 0.7583 0.045 Uiso 1 1 calc R . .
C55 C 0.1486(5) 0.83543(18) 0.8189(4) 0.0332(14) Uani 1 1 d . . .
H55A H 0.1393 0.8101 0.8145 0.040 Uiso 1 1 calc R . .
C56 C 0.2590(5) 0.85016(15) 0.8614(3) 0.0223(11) Uani 1 1 d . . .
N9 N 0.7196(8) 0.5885(3) 0.0062(6) 0.084(2) Uani 1 1 d . . .
O14 O 0.8563(9) 0.6345(3) 0.0378(6) 0.132(3) Uani 1 1 d . . .
C57 C 0.8179(12) 0.6042(3) 0.0492(8) 0.111(5) Uani 1 1 d . . .
H57A H 0.8595 0.5903 0.0912 0.134 Uiso 1 1 calc R . .
C58 C 0.6360(10) 0.6095(3) -0.0525(7) 0.099(4) Uani 1 1 d . . .
C59 C 0.6869(12) 0.5514(4) 0.0173(8) 0.113(4) Uani 1 1 d . . .
N10 N 0.5828(9) 0.6215(3) 0.2211(5) 0.223(7) Uiso 1 1 d D A .
C60 C 0.6987(9) 0.6258(3) 0.2732(7) 0.117(4) Uiso 1 1 d D . .
C61 C 0.5451(13) 0.5840(3) 0.2010(10) 0.190(8) Uiso 1 1 d D . .
C62 C 0.5122(11) 0.6513(3) 0.1922(7) 0.371(19) Uiso 1 1 d D . .
O15 O 0.5463(16) 0.6822(3) 0.2105(11) 0.171(9) Uiso 0.50 1 d PD A 1
O15' O 0.4162(13) 0.6466(6) 0.1490(10) 0.262(15) Uiso 0.50 1 d PD A 2
O16 O 0.7054(9) 0.6979(3) 0.0197(8) 0.190(5) Uani 1 1 d . . .
H16B H 0.7403 0.7126 0.0553 0.285 Uiso 1 1 d R . .
H16C H 0.7368 0.6766 0.0268 0.285 Uiso 1 1 d R . .

loop_
_atom_site_aniso_label
_atom_site_aniso_U_11
_atom_site_aniso_U_22
_atom_site_aniso_U_33
_atom_site_aniso_U_23
_atom_site_aniso_U_13
_atom_site_aniso_U_12
Cd1 0.0283(2) 0.0218(2) 0.0223(2) -0.00677(17) 0.00745(16) -0.00260(17)
Cd2 0.01963(19) 0.0191(2) 0.0274(2) 0.00686(17) 0.00686(15) 0.00258(16)
N1 0.028(2) 0.028(3) 0.034(3) -0.007(2) 0.013(2) -0.004(2)
N2 0.027(2) 0.040(3) 0.029(3) -0.008(2) 0.011(2) 0.001(2)
N3 0.036(3) 0.033(3) 0.020(2) -0.004(2) 0.000(2) 0.007(2)
N4 0.032(3) 0.027(3) 0.021(2) -0.003(2) 0.005(2) -0.003(2)
N5 0.028(2) 0.019(2) 0.033(3) 0.005(2) 0.008(2) 0.0008(19)
N6 0.040(3) 0.029(3) 0.028(3) 0.002(2) 0.015(2) -0.002(2)
N7 0.029(3) 0.041(3) 0.035(3) 0.010(2) 0.016(2) -0.001(2)
N8 0.024(2) 0.024(3) 0.035(3) 0.005(2) 0.006(2) 0.005(2)
O1 0.052(3) 0.045(3) 0.047(3) -0.005(2) 0.027(2) -0.006(2)
O2 0.035(2) 0.055(3) 0.038(3) 0.000(2) 0.009(2) -0.003(2)
O3 0.051(3) 0.055(3) 0.041(3) -0.008(2) 0.021(2) -0.013(2)
O4 0.042(3) 0.077(4) 0.045(3) -0.008(3) 0.018(2) -0.007(3)
O5 0.043(2) 0.025(2) 0.024(2) -0.0030(17) 0.0047(18) -0.0115(18)
O6 0.027(2) 0.026(2) 0.034(2) -0.0066(18) 0.0050(18) -0.0042(17)
O7 0.027(2) 0.032(2) 0.030(2) -0.0081(18) 0.0044(18) -0.0051(17)
O8 0.025(2) 0.030(2) 0.047(3) -0.013(2) 0.0052(18) -0.0035(18)
O9 0.046(3) 0.023(2) 0.041(3) -0.0089(19) -0.002(2) -0.0062(19)
O10 0.036(2) 0.025(2) 0.044(3) 0.002(2) 0.001(2) -0.0007(18)
O11 0.064(3) 0.024(2) 0.039(3) 0.007(2) 0.020(2) -0.002(2)
O12 0.026(2) 0.029(2) 0.056(3) -0.015(2) 0.011(2) -0.0023(18)
O13 0.053(3) 0.066(4) 0.068(4) 0.000(3) -0.003(3) 0.012(3)
C1 0.040(3) 0.027(3) 0.037(3) -0.003(3) 0.017(3) 0.000(3)
C2 0.037(3) 0.022(3) 0.045(4) -0.008(3) 0.017(3) 0.000(3)
C3 0.023(3) 0.038(3) 0.022(3) -0.005(3) 0.005(2) -0.003(2)
C4 0.053(4) 0.037(4) 0.051(4) 0.011(3) 0.031(3) 0.003(3)
C5 0.052(4) 0.030(4) 0.060(5) -0.001(3) 0.030(4) 0.004(3)
C6 0.029(3) 0.053(5) 0.036(4) 0.005(3) 0.012(3) 0.005(3)
C7 0.071(5) 0.052(5) 0.055(5) 0.005(4) 0.044(4) 0.016(4)
C8 0.045(4) 0.058(5) 0.042(4) 0.005(4) 0.022(3) 0.010(3)
C9 0.037(4) 0.069(5) 0.036(4) 0.000(4) 0.017(3) 0.004(3)
C10 0.049(4) 0.057(5) 0.038(4) 0.000(3) 0.015(3) 0.022(4)
C11 0.034(3) 0.041(4) 0.028(3) 0.007(3) 0.006(3) 0.012(3)
C12 0.031(3) 0.032(3) 0.013(3) 0.003(2) 0.002(2) 0.006(2)
C13 0.034(3) 0.077(5) 0.030(3) -0.025(4) 0.006(3) -0.012(3)
C14 0.040(4) 0.061(5) 0.032(4) -0.024(3) 0.006(3) -0.017(3)
C15 0.037(3) 0.045(4) 0.029(3) -0.009(3) 0.009(3) -0.012(3)
C16 0.048(4) 0.041(4) 0.027(3) -0.014(3) 0.007(3) -0.009(3)
C17 0.035(3) 0.024(3) 0.038(4) 0.004(3) 0.006(3) -0.008(3)
C18 0.038(3) 0.026(3) 0.032(3) 0.002(3) 0.010(3) -0.005(3)
C19 0.027(3) 0.026(3) 0.036(3) 0.005(3) 0.010(3) 0.004(2)
C20 0.033(3) 0.027(3) 0.040(4) -0.001(3) 0.015(3) -0.007(3)
C21 0.037(3) 0.025(3) 0.029(3) 0.001(3) 0.005(3) -0.002(3)
C22 0.037(3) 0.039(4) 0.034(4) 0.005(3) 0.015(3) -0.004(3)
C23 0.048(4) 0.055(5) 0.034(4) 0.006(3) 0.017(3) -0.008(3)
C24 0.041(4) 0.057(5) 0.026(3) 0.012(3) 0.006(3) 0.003(3)
C25 0.039(3) 0.066(5) 0.025(3) 0.014(3) 0.012(3) 0.008(3)
C26 0.044(4) 0.057(5) 0.040(4) 0.015(3) 0.024(3) 0.008(3)
C27 0.030(3) 0.051(4) 0.038(4) 0.007(3) 0.014(3) 0.006(3)
C28 0.024(3) 0.036(3) 0.032(3) 0.013(3) 0.008(2) 0.006(3)
C29 0.038(4) 0.043(4) 0.048(4) -0.003(3) 0.017(3) -0.012(3)
C30 0.047(4) 0.040(4) 0.039(4) -0.004(3) 0.017(3) -0.014(3)
C31 0.037(4) 0.050(4) 0.050(4) -0.012(3) 0.021(3) -0.013(3)
C32 0.043(4) 0.059(5) 0.038(4) -0.012(3) 0.018(3) -0.011(3)
C33 0.026(3) 0.028(3) 0.016(3) -0.002(2) 0.008(2) -0.005(2)
C34 0.027(3) 0.026(3) 0.018(3) -0.004(2) 0.004(2) -0.005(2)
C35 0.042(3) 0.041(4) 0.023(3) -0.013(3) 0.017(3) -0.018(3)
C36 0.039(3) 0.040(4) 0.032(3) -0.010(3) 0.016(3) -0.015(3)
C37 0.026(3) 0.026(3) 0.030(3) -0.010(3) 0.010(2) -0.005(2)
C38 0.027(3) 0.035(3) 0.020(3) -0.011(3) 0.014(2) -0.008(3)
C39 0.028(3) 0.028(3) 0.019(3) -0.008(2) 0.006(2) -0.004(2)
C40 0.028(3) 0.037(3) 0.024(3) -0.009(3) 0.004(2) 0.000(3)
C41 0.034(3) 0.053(4) 0.020(3) -0.006(3) 0.011(3) -0.003(3)
C42 0.031(3) 0.055(4) 0.029(3) -0.002(3) 0.012(3) -0.010(3)
C43 0.031(3) 0.036(3) 0.024(3) -0.005(3) 0.007(2) -0.012(3)
C44 0.023(3) 0.029(3) 0.019(3) -0.005(2) 0.008(2) -0.003(2)
C45 0.022(3) 0.025(3) 0.023(3) -0.004(2) 0.013(2) 0.001(2)
C46 0.025(3) 0.019(3) 0.023(3) -0.003(2) 0.011(2) -0.001(2)
C47 0.027(3) 0.022(3) 0.029(3) -0.005(2) 0.005(2) 0.003(2)
C48 0.025(3) 0.028(3) 0.028(3) -0.004(3) 0.004(2) -0.009(2)
C49 0.031(3) 0.022(3) 0.017(3) -0.002(2) 0.010(2) -0.004(2)
C50 0.027(3) 0.020(3) 0.038(3) -0.001(3) 0.021(3) -0.002(2)
C51 0.023(3) 0.026(3) 0.017(3) 0.002(2) 0.007(2) -0.001(2)
C52 0.037(3) 0.032(3) 0.027(3) 0.010(3) 0.013(3) 0.005(3)
C53 0.034(3) 0.045(4) 0.027(3) 0.013(3) -0.001(3) 0.005(3)
C54 0.028(3) 0.049(4) 0.034(4) 0.001(3) -0.003(3) -0.004(3)
C55 0.033(3) 0.033(3) 0.033(3) -0.007(3) 0.002(3) -0.003(3)
C56 0.026(3) 0.021(3) 0.020(3) -0.002(2) 0.007(2) 0.001(2)
N9 0.069(5) 0.082(6) 0.100(6) 0.000(5) -0.002(5) -0.001(5)
O14 0.128(7) 0.115(8) 0.154(9) -0.031(6) 0.018(6) -0.013(6)
C57 0.126(10) 0.079(8) 0.126(10) 0.035(7) -0.017(8) -0.061(8)
C58 0.084(7) 0.104(9) 0.106(9) 0.040(7) -0.010(6) 0.002(6)
C59 0.128(11) 0.087(9) 0.122(10) 0.010(8) -0.017(8) -0.014(8)
O16 0.125(8) 0.133(9) 0.299(15) -0.018(10) -0.071(9) -0.018(7)

loop_
_atom_type_symbol
_atom_type_description
_atom_type_scat_dispersion_real
_atom_type_scat_dispersion_imag
_atom_type_scat_source
C C 0.0033 0.0016 'International Tables Vol C Tables 4.2.6.8 and 6.1.1.4'
H H 0.0000 0.0000 'International Tables Vol C Tables 4.2.6.8 and 6.1.1.4'
N N 0.0061 0.0033 'International Tables Vol C Tables 4.2.6.8 and 6.1.1.4'
O O 0.0106 0.0060 'International Tables Vol C Tables 4.2.6.8 and 6.1.1.4'
Cd Cd -0.8075 1.2024 'International Tables Vol C Tables 4.2.6.8 and 6.1.1.4'

loop_
_geom_angle_atom_site_label_1
_geom_angle_atom_site_label_2
_geom_angle_atom_site_label_3
_geom_angle
_geom_angle_site_symmetry_1
_geom_angle_site_symmetry_3
O13 Cd1 N4 87.00(18) . 1_456
O13 Cd1 N1 87.86(19) . .
N4 Cd1 N1 173.39(17) 1_456 .
O13 Cd1 O9 142.52(18) . .
N4 Cd1 O9 97.21(16) 1_456 .
N1 Cd1 O9 89.40(16) . .
O13 Cd1 O5 137.40(18) . .
N4 Cd1 O5 90.12(15) 1_456 .
N1 Cd1 O5 90.84(15) . .
O9 Cd1 O5 79.99(14) . .
O13 Cd1 O10 88.68(18) . .
N4 Cd1 O10 87.50(15) 1_456 .
N1 Cd1 O10 96.55(16) . .
O9 Cd1 O10 54.55(14) . .
O5 Cd1 O10 133.67(14) . .
O13 Cd1 O6 85.17(17) . .
N4 Cd1 O6 91.97(14) 1_456 .
N1 Cd1 O6 83.44(14) . .
O9 Cd1 O6 131.57(14) . .
O5 Cd1 O6 52.43(13) . .
O10 Cd1 O6 173.85(14) . .
O13 Cd1 C45 115.97(19) . .
N4 Cd1 C45 90.81(15) 1_456 .
N1 Cd1 C45 95.19(16) . .
O9 Cd1 C45 27.32(15) . .
O5 Cd1 C45 106.56(15) . .
O10 Cd1 C45 27.35(15) . .
O6 Cd1 C45 158.80(15) . .
O12 Cd2 O11 130.03(16) 3_677 .
O12 Cd2 N5 88.88(16) 3_677 .
O11 Cd2 N5 87.53(16) . .
O12 Cd2 N8 89.23(16) 3_677 1_456
O11 Cd2 N8 96.81(16) . 1_456
N5 Cd2 N8 175.50(17) . 1_456
O12 Cd2 O8 145.24(15) 3_677 2_556
O11 Cd2 O8 84.68(16) . 2_556
N5 Cd2 O8 91.24(15) . 2_556
N8 Cd2 O8 88.00(15) 1_456 2_556
O12 Cd2 O7 91.54(14) 3_677 2_556
O11 Cd2 O7 137.59(16) . 2_556
N5 Cd2 O7 85.00(14) . 2_556
N8 Cd2 O7 90.97(14) 1_456 2_556
O8 Cd2 O7 53.90(14) 2_556 2_556
C5 N1 C1 116.8(5) . .
C5 N1 Cd1 119.6(4) . .
C1 N1 Cd1 123.6(4) . .
C6 N2 C3 125.9(6) . .
C6 N2 H2A 117.1 . .
C3 N2 H2A 117.1 . .
C11 N3 C12 127.1(5) . .
C11 N3 H3A 116.5 . .
C12 N3 H3A 116.5 . .
C14 N4 C15 116.3(5) . .
C14 N4 Cd1 125.5(4) . 1_654
C15 N4 Cd1 118.1(4) . 1_654
C21 N5 C17 116.2(5) . .
C21 N5 Cd2 122.9(4) . .
C17 N5 Cd2 120.2(4) . .
C22 N6 C19 128.1(5) . .
C22 N6 H6A 115.9 . .
C19 N6 H6A 115.9 . .
C27 N7 C28 127.3(6) . .
C27 N7 H7A 116.3 . .
C28 N7 H7A 116.3 . .
C30 N8 C31 115.7(5) . .
C30 N8 Cd2 120.0(4) . 1_654
C31 N8 Cd2 124.4(4) . 1_654
C33 O5 Cd1 98.2(3) . .
C33 O6 Cd1 86.7(3) . .
C38 O7 Cd2 86.4(3) . 2_546
C38 O8 Cd2 95.6(4) . 2_546
C45 O9 Cd1 94.1(3) . .
C45 O10 Cd1 90.5(3) . .
C50 O11 Cd2 103.7(4) . .
C50 O12 Cd2 162.5(4) . 3_677
Cd1 O13 H13A 123.8 . .
Cd1 O13 H13C 120.1 . .
H13A O13 H13C 105.6 . .
N1 C1 C2 123.3(6) . .
N1 C1 H1A 118.4 . .
C2 C1 H1A 118.4 . .
C1 C2 C3 119.6(6) . .
C1 C2 H2B 120.2 . .
C3 C2 H2B 120.2 . .
C4 C3 C2 117.2(5) . .
C4 C3 N2 123.3(6) . .
C2 C3 N2 119.4(5) . .
C5 C4 C3 119.3(6) . .
C5 C4 H4B 120.4 . .
C3 C4 H4B 120.4 . .
N1 C5 C4 123.8(6) . .
N1 C5 H5A 118.1 . .
C4 C5 H5A 118.1 . .
O1 C6 N2 123.2(6) . .
O1 C6 C7 123.9(6) . .
N2 C6 C7 112.9(6) . .
C6 C7 C8 112.8(6) . .
C6 C7 H7B 109.0 . .
C8 C7 H7B 109.0 . .
C6 C7 H7C 109.0 . .
C8 C7 H7C 109.0 . .
H7B C7 H7C 107.8 . .
C9 C8 C7 113.1(6) . .
C9 C8 H8B 109.0 . .
C7 C8 H8B 109.0 . .
C9 C8 H8C 109.0 . .
C7 C8 H8C 109.0 . .
H8B C8 H8C 107.8 . .
C8 C9 C10 111.6(6) . .
C8 C9 H9A 109.3 . .
C10 C9 H9A 109.3 . .
C8 C9 H9B 109.3 . .
C10 C9 H9B 109.3 . .
H9A C9 H9B 108.0 . .
C11 C10 C9 111.2(6) . .
C11 C10 H10A 109.4 . .
C9 C10 H10A 109.4 . .
C11 C10 H10B 109.4 . .
C9 C10 H10B 109.4 . .
H10A C10 H10B 108.0 . .
O2 C11 N3 123.9(6) . .
O2 C11 C10 123.0(6) . .
N3 C11 C10 113.0(6) . .
C13 C12 C16 116.6(5) . .
C13 C12 N3 125.2(5) . .
C16 C12 N3 118.1(5) . .
C14 C13 C12 119.1(6) . .
C14 C13 H13B 120.5 . .
C12 C13 H13B 120.5 . .
N4 C14 C13 124.4(6) . .
N4 C14 H14A 117.8 . .
C13 C14 H14A 117.8 . .
N4 C15 C16 123.2(6) . .
N4 C15 H15A 118.4 . .
C16 C15 H15A 118.4 . .
C15 C16 C12 120.2(6) . .
C15 C16 H16A 119.9 . .
C12 C16 H16A 119.9 . .
N5 C17 C18 125.3(5) . .
N5 C17 H17A 117.4 . .
C18 C17 H17A 117.4 . .
C17 C18 C19 117.4(6) . .
C17 C18 H18A 121.3 . .
C19 C18 H18A 121.3 . .
N6 C19 C20 118.1(5) . .
N6 C19 C18 124.5(6) . .
C20 C19 C18 117.5(5) . .
C21 C20 C19 120.0(6) . .
C21 C20 H20A 120.0 . .
C19 C20 H20A 120.0 . .
N5 C21 C20 123.6(6) . .
N5 C21 H21A 118.2 . .
C20 C21 H21A 118.2 . .
O3 C22 N6 123.1(6) . .
O3 C22 C23 123.3(6) . .
N6 C22 C23 113.6(6) . .
C24 C23 C22 111.3(6) . .
C24 C23 H23A 109.4 . .
C22 C23 H23A 109.4 . .
C24 C23 H23B 109.4 . .
C22 C23 H23B 109.4 . .
H23A C23 H23B 108.0 . .
C23 C24 C25 113.6(5) . .
C23 C24 H24A 108.9 . .
C25 C24 H24A 108.9 . .
C23 C24 H24B 108.9 . .
C25 C24 H24B 108.9 . .
H24A C24 H24B 107.7 . .
C24 C25 C26 113.7(5) . .
C24 C25 H25A 108.8 . .
C26 C25 H25A 108.8 . .
C24 C25 H25B 108.8 . .
C26 C25 H25B 108.8 . .
H25A C25 H25B 107.7 . .
C27 C26 C25 112.5(6) . .
C27 C26 H26A 109.1 . .
C25 C26 H26A 109.1 . .
C27 C26 H26B 109.1 . .
C25 C26 H26B 109.1 . .
H26A C26 H26B 107.8 . .
O4 C27 N7 123.1(6) . .
O4 C27 C26 123.1(6) . .
N7 C27 C26 113.7(6) . .
C29 C28 C32 117.2(5) . .
C29 C28 N7 118.1(6) . .
C32 C28 N7 124.7(6) . .
C28 C29 C30 119.9(6) . .
C28 C29 H29A 120.0 . .
C30 C29 H29A 120.0 . .
N8 C30 C29 124.1(6) . .
N8 C30 H30A 118.0 . .
C29 C30 H30A 118.0 . .
N8 C31 C32 124.2(6) . .
N8 C31 H31A 117.9 . .
C32 C31 H31A 117.9 . .
C28 C32 C31 118.8(6) . .
C28 C32 H32A 120.6 . .
C31 C32 H32A 120.6 . .
O6 C33 O5 122.5(5) . .
O6 C33 C34 119.3(5) . .
O5 C33 C34 118.1(5) . .
C35 C34 C44 120.1(5) . .
C35 C34 C33 120.1(5) . .
C44 C34 C33 119.8(5) . .
C34 C35 C36 120.3(5) . .
C34 C35 H35A 119.9 . .
C36 C35 H35A 119.9 . .
C37 C36 C35 121.6(5) . .
C37 C36 H36A 119.2 . .
C35 C36 H36A 119.2 . .
C36 C37 C39 119.7(5) . .
C36 C37 C38 120.5(5) . .
C39 C37 C38 119.7(5) . .
O7 C38 O8 124.0(5) . .
O7 C38 C37 119.7(5) . .
O8 C38 C37 116.3(5) . .
C44 C39 C40 118.6(5) . .
C44 C39 C37 119.1(5) . .
C40 C39 C37 122.3(5) . .
C41 C40 C39 121.6(5) . .
C41 C40 H40A 119.2 . .
C39 C40 H40A 119.2 . .
C40 C41 C42 119.3(5) . .
C40 C41 H41A 120.3 . .
C42 C41 H41A 120.3 . .
C43 C42 C41 121.2(5) . .
C43 C42 H42A 119.4 . .
C41 C42 H42A 119.4 . .
C42 C43 C44 120.4(5) . .
C42 C43 H43A 119.8 . .
C44 C43 H43A 119.8 . .
C39 C44 C43 118.9(5) . .
C39 C44 C34 119.1(5) . .
C43 C44 C34 122.0(5) . .
O10 C45 O9 120.2(5) . .
O10 C45 C46 118.8(5) . .
O9 C45 C46 120.9(5) . .
O10 C45 Cd1 62.1(3) . .
O9 C45 Cd1 58.5(3) . .
C46 C45 Cd1 172.9(3) . .
C47 C46 C56 118.6(5) . .
C47 C46 C45 116.3(5) . .
C56 C46 C45 125.0(5) . .
C46 C47 C48 122.0(5) . .
C46 C47 H47A 119.0 . .
C48 C47 H47A 119.0 . .
C49 C48 C47 120.6(5) . .
C49 C48 H48A 119.7 . .
C47 C48 H48A 119.7 . .
C48 C49 C51 120.4(5) . .
C48 C49 C50 116.1(5) . .
C51 C49 C50 123.5(5) . .
O12 C50 O11 123.3(6) . .
O12 C50 C49 118.5(5) . .
O11 C50 C49 118.2(6) . .
C52 C51 C49 122.8(5) . .
C52 C51 C56 118.5(5) . .
C49 C51 C56 118.5(5) . .
C53 C52 C51 121.2(6) . .
C53 C52 H52A 119.4 . .
C51 C52 H52A 119.4 . .
C52 C53 C54 120.4(6) . .
C52 C53 H53A 119.8 . .
C54 C53 H53A 119.8 . .
C55 C54 C53 120.5(6) . .
C55 C54 H54A 119.8 . .
C53 C54 H54A 119.8 . .
C54 C55 C56 121.4(6) . .
C54 C55 H55A 119.3 . .
C56 C55 H55A 119.3 . .
C51 C56 C55 118.0(5) . .
C51 C56 C46 119.8(5) . .
C55 C56 C46 122.2(5) . .
C57 N9 C59 122.3(10) . .
C57 N9 C58 122.0(10) . .
C59 N9 C58 115.6(9) . .
O14 C57 N9 125.3(13) . .
O14 C57 H57A 117.3 . .
N9 C57 H57A 117.3 . .
C62 N10 C61 121.7(4) . .
C62 N10 C60 122.1(4) . .
C61 N10 C60 116.2(4) . .
O15 C62 O15' 120.0(10) . .
O15 C62 N10 119.9(6) . .
O15' C62 N10 120.1(7) . .
H16B O16 H16C 109.5 . .

loop_
_geom_bond_atom_site_label_1
_geom_bond_atom_site_label_2
_geom_bond_distance
_geom_bond_site_symmetry_2
Cd1 O13 2.290(5) .
Cd1 N4 2.305(4) 1_456
Cd1 N1 2.325(4) .
Cd1 O9 2.348(4) .
Cd1 O5 2.357(4) .
Cd1 O10 2.427(4) .
Cd1 O6 2.614(4) .
Cd1 C45 2.746(6) .
Cd2 O12 2.261(4) 3_677
Cd2 O11 2.273(4) .
Cd2 N5 2.290(4) .
Cd2 N8 2.307(5) 1_456
Cd2 O8 2.343(4) 2_556
Cd2 O7 2.545(4) 2_556
N1 C5 1.329(8) .
N1 C1 1.332(8) .
N2 C6 1.367(8) .
N2 C3 1.399(7) .
N2 H2A 0.8600 .
N3 C11 1.370(8) .
N3 C12 1.401(7) .
N3 H3A 0.8600 .
N4 C14 1.327(8) .
N4 C15 1.333(7) .
N4 Cd1 2.305(4) 1_654
N5 C21 1.335(7) .
N5 C17 1.338(8) .
N6 C22 1.381(8) .
N6 C19 1.386(7) .
N6 H6A 0.8600 .
N7 C27 1.371(8) .
N7 C28 1.402(7) .
N7 H7A 0.8600 .
N8 C30 1.320(8) .
N8 C31 1.332(8) .
N8 Cd2 2.307(5) 1_654
O1 C6 1.196(8) .
O2 C11 1.204(8) .
O3 C22 1.199(8) .
O4 C27 1.204(8) .
O5 C33 1.269(7) .
O6 C33 1.249(7) .
O7 C38 1.256(7) .
O7 Cd2 2.545(4) 2_546
O8 C38 1.261(7) .
O8 Cd2 2.343(4) 2_546
O9 C45 1.264(7) .
O10 C45 1.262(7) .
O11 C50 1.265(7) .
O12 C50 1.220(7) .
O12 Cd2 2.261(4) 3_677
O13 H13A 0.8873 .
O13 H13C 0.9012 .
C1 C2 1.372(8) .
C1 H1A 0.9300 .
C2 C3 1.387(8) .
C2 H2B 0.9300 .
C3 C4 1.377(9) .
C4 C5 1.374(9) .
C4 H4B 0.9300 .
C5 H5A 0.9300 .
C6 C7 1.520(9) .
C7 C8 1.529(10) .
C7 H7B 0.9700 .
C7 H7C 0.9700 .
C8 C9 1.508(10) .
C8 H8B 0.9700 .
C8 H8C 0.9700 .
C9 C10 1.538(10) .
C9 H9A 0.9700 .
C9 H9B 0.9700 .
C10 C11 1.522(9) .
C10 H10A 0.9700 .
C10 H10B 0.9700 .
C12 C13 1.383(8) .
C12 C16 1.385(8) .
C13 C14 1.373(9) .
C13 H13B 0.9300 .
C14 H14A 0.9300 .
C15 C16 1.369(8) .
C15 H15A 0.9300 .
C16 H16A 0.9300 .
C17 C18 1.382(8) .
C17 H17A 0.9300 .
C18 C19 1.406(8) .
C18 H18A 0.9300 .
C19 C20 1.391(8) .
C20 C21 1.371(8) .
C20 H20A 0.9300 .
C21 H21A 0.9300 .
C22 C23 1.525(8) .
C23 C24 1.508(9) .
C23 H23A 0.9700 .
C23 H23B 0.9700 .
C24 C25 1.510(9) .
C24 H24A 0.9700 .
C24 H24B 0.9700 .
C25 C26 1.522(9) .
C25 H25A 0.9700 .
C25 H25B 0.9700 .
C26 C27 1.520(8) .
C26 H26A 0.9700 .
C26 H26B 0.9700 .
C28 C29 1.366(9) .
C28 C32 1.377(9) .
C29 C30 1.374(8) .
C29 H29A 0.9300 .
C30 H30A 0.9300 .
C31 C32 1.381(9) .
C31 H31A 0.9300 .
C32 H32A 0.9300 .
C33 C34 1.487(7) .
C34 C35 1.367(7) .
C34 C44 1.424(7) .
C35 C36 1.399(8) .
C35 H35A 0.9300 .
C36 C37 1.356(8) .
C36 H36A 0.9300 .
C37 C39 1.425(7) .
C37 C38 1.503(8) .
C39 C44 1.413(8) .
C39 C40 1.420(7) .
C40 C41 1.364(8) .
C40 H40A 0.9300 .
C41 C42 1.398(9) .
C41 H41A 0.9300 .
C42 C43 1.369(8) .
C42 H42A 0.9300 .
C43 C44 1.416(7) .
C43 H43A 0.9300 .
C45 C46 1.488(8) .
C46 C47 1.378(8) .
C46 C56 1.436(8) .
C47 C48 1.394(8) .
C47 H47A 0.9300 .
C48 C49 1.375(8) .
C48 H48A 0.9300 .
C49 C51 1.426(8) .
C49 C50 1.522(8) .
C51 C52 1.416(8) .
C51 C56 1.428(7) .
C52 C53 1.373(9) .
C52 H52A 0.9300 .
C53 C54 1.392(9) .
C53 H53A 0.9300 .
C54 C55 1.360(9) .
C54 H54A 0.9300 .
C55 C56 1.430(8) .
C55 H55A 0.9300 .
N9 C57 1.346(13) .
N9 C59 1.414(14) .
N9 C58 1.468(13) .
O14 C57 1.199(12) .
C57 H57A 0.9300 .
N10 C62 1.386(4) .
N10 C61 1.456(4) .
N10 C60 1.458(4) .
C62 O15 1.212(5) .
C62 O15' 1.214(5) .
O16 H16B 0.8500 .
O16 H16C 0.8506 .
